data_7716394
loop_
_publ_author_name
'Iwabuchi, Shuta'
'Morofuji, Tatsuya'
'Kano, Naokazu'

_publ_section_title
;
 Synthesis, structure, and alkynylation reactivity of alkynyl-silicate,
 -germanate, and -stannate.
;
_journal_issue 26
_journal_name_full 'Dalton transactions (Cambridge, England : 2003)'
_journal_page_first 10829
_journal_page_last 10833
_journal_paper_doi 10.1039/d4dt01688b
_journal_volume 53
_journal_year 2024
_chemical_formula_moiety 'C26 H13 F12 O2 Si, C8 H20 N'
_chemical_formula_sum 'C34 H33 F12 N O2 Si'
_chemical_formula_weight 743.70
_space_group_crystal_system monoclinic
_space_group_IT_number 14
_space_group_name_Hall '-P 2yn'
_space_group_name_H-M_alt 'P 1 21/n 1'
_atom_sites_solution_hydrogens geom
_atom_sites_solution_primary dual
_audit_creation_date 2021-08-06
_audit_creation_method
;
Olex2 1.3-ac4
(compiled 2020.11.27 svn.r5f609507 for Rigaku Oxford Diffraction, GUI svn.r6214)
;
_audit_update_record
;
2024-03-07 deposited with the CCDC.	2024-06-12 downloaded from the CCDC.
;
_cell_angle_alpha 90
_cell_angle_beta 95.844(2)
_cell_angle_gamma 90
_cell_formula_units_Z 4
_cell_length_a 11.0531(2)
_cell_length_b 16.2521(3)
_cell_length_c 18.3816(3)
_cell_measurement_reflns_used 21503
_cell_measurement_temperature 100
_cell_measurement_theta_max 30.3570
_cell_measurement_theta_min 2.0690
_cell_volume 3284.84(10)
_computing_cell_refinement 'CrysAlisPro 1.171.41.110a (Rigaku OD, 2021)'
_computing_data_collection 'CrysAlisPro 1.171.41.110a (Rigaku OD, 2021)'
_computing_data_reduction 'CrysAlisPro 1.171.41.110a (Rigaku OD, 2021)'
_computing_molecular_graphics 'Olex2 1.3-ac4 (Dolomanov et al., 2009)'
_computing_publication_material 'Olex2 1.3-ac4 (Dolomanov et al., 2009)'
_computing_structure_refinement 'SHELXL 2018/3 (Sheldrick, 2015)'
_computing_structure_solution 'SHELXT 2018/2 (Sheldrick, 2018)'
_diffrn_ambient_temperature 100
_diffrn_detector 'CCD plate'
_diffrn_measured_fraction_theta_full 0.997
_diffrn_measured_fraction_theta_max 0.998
_diffrn_measurement_details
;
List of Runs (angles in degrees, time in seconds):

  # Type    Start    End  Width  t~exp~   \w     \q     \k     \f   Frames
#--------------------------------------------------------------------------
  1  \f   -105.26  94.54   1.80   30.00 -23.04  -4.70  73.83    --   111
  2  \w    -23.03 140.77   1.80   30.00    --   -4.70  73.83 -25.77   91
  3  \w    -23.03 140.77   1.80   30.00    --   -4.70  73.83  46.23   91
  4  \w    -23.03 140.77   1.80   30.00    --   -4.70  73.83 -97.77   91
  5  \w    -23.03 140.77   1.80   30.00    --   -4.70  73.83-169.77   91
;
_diffrn_measurement_device 'abstract diffractometer'
_diffrn_measurement_device_type 'Saxi-CrysAlisPro-abstract goniometer imported SAXI images'
_diffrn_measurement_method '\w and \f scans'
_diffrn_orient_matrix_type 'CrysAlisPro convention (1999,Acta A55,543-557)'
_diffrn_orient_matrix_UB_11 0.0498894000
_diffrn_orient_matrix_UB_12 -0.0061556000
_diffrn_orient_matrix_UB_13 -0.0207883000
_diffrn_orient_matrix_UB_21 0.0398805000
_diffrn_orient_matrix_UB_22 -0.0020745000
_diffrn_orient_matrix_UB_23 0.0327167000
_diffrn_orient_matrix_UB_31 -0.0090285000
_diffrn_orient_matrix_UB_32 -0.0431627000
_diffrn_orient_matrix_UB_33 0.0013695000
_diffrn_radiation_monochromator graphite
_diffrn_radiation_probe x-ray
_diffrn_radiation_type 'Mo K\a'
_diffrn_radiation_wavelength 0.71073
_diffrn_reflns_av_R_equivalents 0.0656
_diffrn_reflns_av_unetI/netI 0.0243
_diffrn_reflns_Laue_measured_fraction_full 0.997
_diffrn_reflns_Laue_measured_fraction_max 0.998
_diffrn_reflns_limit_h_max 14
_diffrn_reflns_limit_h_min -14
_diffrn_reflns_limit_k_max 21
_diffrn_reflns_limit_k_min -19
_diffrn_reflns_limit_l_max 23
_diffrn_reflns_limit_l_min -23
_diffrn_reflns_number 102131
_diffrn_reflns_point_group_measured_fraction_full 0.997
_diffrn_reflns_point_group_measured_fraction_max 0.998
_diffrn_reflns_theta_full 25.242
_diffrn_reflns_theta_max 27.482
_diffrn_reflns_theta_min 2.581
_diffrn_source 'fine-focus sealed X-ray tube'
_diffrn_source_type 'Enhance (Mo) X-ray Source'
_exptl_absorpt_coefficient_mu 0.173
_exptl_absorpt_correction_T_max 1.00000
_exptl_absorpt_correction_T_min 0.72104
_exptl_absorpt_correction_type multi-scan
_exptl_absorpt_process_details
;
CrysAlisPro 1.171.41.110a (Rigaku Oxford Diffraction, 2021)
Empirical absorption correction using spherical harmonics,
implemented in SCALE3 ABSPACK scaling algorithm.
;
_exptl_crystal_colour colourless
_exptl_crystal_colour_primary colourless
_exptl_crystal_density_diffrn 1.504
_exptl_crystal_description plate
_exptl_crystal_F_000 1528
_exptl_crystal_size_max 0.1
_exptl_crystal_size_mid 0.1
_exptl_crystal_size_min 0.05
_refine_diff_density_max 0.383
_refine_diff_density_min -0.311
_refine_diff_density_rms 0.051
_refine_ls_extinction_method none
_refine_ls_goodness_of_fit_ref 1.283
_refine_ls_hydrogen_treatment constr
_refine_ls_matrix_type full
_refine_ls_number_parameters 455
_refine_ls_number_reflns 7533
_refine_ls_number_restraints 0
_refine_ls_restrained_S_all 1.283
_refine_ls_R_factor_all 0.0596
_refine_ls_R_factor_gt 0.0558
_refine_ls_shift/su_max 0.001
_refine_ls_shift/su_mean 0.000
_refine_ls_structure_factor_coef Fsqd
_refine_ls_weighting_details 'w=1/[\s^2^(Fo^2^)+(0.0214P)^2^+3.0091P] where P=(Fo^2^+2Fc^2^)/3'
_refine_ls_weighting_scheme calc
_refine_ls_wR_factor_gt 0.0983
_refine_ls_wR_factor_ref 0.0998
_reflns_Friedel_coverage 0.000
_reflns_number_gt 7201
_reflns_number_total 7533
_reflns_threshold_expression 'I > 2\s(I)'
_cod_data_source_file d4dt01688b2.cif
_cod_data_source_block 20210805_siw01018
_cod_depositor_comments 'Adding full bibliography for 7716394--7716396.cif.'
_cod_database_code 7716394
_shelx_shelxl_version_number 2018/3
_chemical_oxdiff_formula 'C11 H10 N O'
_shelx_space_group_comment
;
The symmetry employed for this shelxl refinement is uniquely defined
by the following loop, which should always be used as a source of
symmetry information in preference to the above space-group names.
They are only intended as comments.
;
_shelx_estimated_absorpt_t_max 0.991
_shelx_estimated_absorpt_t_min 0.983
_reflns_odcompleteness_completeness 99.87
_reflns_odcompleteness_iscentric 1
_reflns_odcompleteness_theta 27.42
_olex2_refinement_description
;
1. Fixed Uiso
 At 1.2 times of:
  All C(H) groups, All C(H,H) groups
 At 1.5 times of:
  All C(H,H,H) groups
2.a Secondary CH2 refined with riding coordinates:
 C31(H31A,H31B), C33(H33A,H33B), C27(H27A,H27B), C29(H29A,H29B)
2.b Aromatic/amide H refined with riding coordinates:
 C22(H22), C26(H26), C15(H15), C25(H25), C14(H14), C12(H12), C24(H24),
 C23(H23), C13(H13), C6(H6), C5(H5), C4(H4), C3(H3)
2.c Idealised Me refined as rotating group:
 C34(H34A,H34B,H34C), C28(H28A,H28B,H28C), C30(H30A,H30B,H30C), C32(H32A,H32B,
 H32C)
;
_olex2_submission_special_instructions 'No special instructions were received'
_oxdiff_exptl_absorpt_empirical_details
;
Empirical correction (ABSPACK) includes:
- Absorption correction using spherical harmonics
- Frame scaling
- Detector area scaling
;
_oxdiff_exptl_absorpt_empirical_full_max 1.691
_oxdiff_exptl_absorpt_empirical_full_min 0.646

loop_
_space_group_symop_operation_xyz
'x, y, z'
'-x+1/2, y+1/2, -z+1/2'
'-x, -y, -z'
'x-1/2, -y-1/2, z-1/2'

loop_
_atom_site_label
_atom_site_type_symbol
_atom_site_fract_x
_atom_site_fract_y
_atom_site_fract_z
_atom_site_U_iso_or_equiv
_atom_site_adp_type
_atom_site_occupancy
_atom_site_site_symmetry_order
_atom_site_calc_flag
_atom_site_refinement_flags_posn
_atom_site_refinement_flags_adp
_atom_site_refinement_flags_occupancy
_atom_site_disorder_assembly
_atom_site_disorder_group
Si1 Si 0.66211(4) 0.25505(3) 0.38370(3) 0.00978(10) Uani 1 1 d . . . . .
F5 F 0.98418(10) 0.25859(7) 0.40169(6) 0.0219(3) Uani 1 1 d . . . . .
F3 F 0.85100(11) 0.48647(7) 0.46305(6) 0.0234(3) Uani 1 1 d . . . . .
F2 F 0.72563(11) 0.42671(7) 0.52755(7) 0.0264(3) Uani 1 1 d . . . . .
F4 F 1.00102(11) 0.38949(8) 0.39067(7) 0.0266(3) Uani 1 1 d . . . . .
F11 F 0.41405(11) 0.06116(7) 0.27789(7) 0.0251(3) Uani 1 1 d . . . . .
F12 F 0.29326(11) 0.16053(8) 0.24308(7) 0.0280(3) Uani 1 1 d . . . . .
F10 F 0.48330(11) 0.16846(8) 0.22735(6) 0.0261(3) Uani 1 1 d . . . . .
F7 F 0.37337(12) 0.18844(8) 0.46806(6) 0.0262(3) Uani 1 1 d . . . . .
F6 F 1.06389(10) 0.33054(8) 0.49228(7) 0.0256(3) Uani 1 1 d . . . . .
F8 F 0.38982(12) 0.06873(7) 0.42170(7) 0.0273(3) Uani 1 1 d . . . . .
F1 F 0.91685(11) 0.42733(7) 0.56386(6) 0.0259(3) Uani 1 1 d . . . . .
O2 O 0.55718(11) 0.16865(8) 0.37185(7) 0.0125(3) Uani 1 1 d . . . . .
F9 F 0.23999(11) 0.14676(9) 0.38234(7) 0.0335(3) Uani 1 1 d . . . . .
O1 O 0.76269(11) 0.34195(8) 0.40175(7) 0.0125(3) Uani 1 1 d . . . . .
N4 N 0.78328(14) -0.04691(9) 0.35324(9) 0.0147(3) Uani 1 1 d . . . . .
C21 C 0.85641(17) 0.19041(11) 0.18712(10) 0.0134(4) Uani 1 1 d . . . . .
C22 C 0.98290(17) 0.19956(12) 0.19009(10) 0.0172(4) Uani 1 1 d . . . . .
H22 H 1.027881 0.216835 0.234241 0.021 Uiso 1 1 calc R U . . .
C20 C 0.79304(16) 0.20910(11) 0.25002(10) 0.0133(4) Uani 1 1 d . . . . .
C26 C 0.79164(17) 0.16399(12) 0.12173(10) 0.0160(4) Uani 1 1 d . . . . .
H26 H 0.705912 0.157356 0.119071 0.019 Uiso 1 1 calc R U . . .
C15 C 0.69294(16) 0.14679(11) 0.51536(10) 0.0134(3) Uani 1 1 d . . . . .
H15 H 0.630685 0.111564 0.493814 0.016 Uiso 1 1 calc R U . . .
C25 C 0.85231(18) 0.14752(13) 0.06094(10) 0.0195(4) Uani 1 1 d . . . . .
H25 H 0.808103 0.129437 0.016812 0.023 Uiso 1 1 calc R U . . .
C14 C 0.74856(17) 0.12910(12) 0.58499(10) 0.0161(4) Uani 1 1 d . . . . .
H14 H 0.724562 0.081964 0.610506 0.019 Uiso 1 1 calc R U . . .
C10 C 0.72725(16) 0.21559(11) 0.47663(9) 0.0111(3) Uani 1 1 d . . . . .
C12 C 0.87644(17) 0.24858(12) 0.57955(10) 0.0160(4) Uani 1 1 d . . . . .
H12 H 0.939646 0.283145 0.600958 0.019 Uiso 1 1 calc R U . . .
C24 C 0.97749(18) 0.15740(13) 0.06444(10) 0.0200(4) Uani 1 1 d . . . . .
H24 H 1.018682 0.146261 0.022611 0.024 Uiso 1 1 calc R U . . .
C23 C 1.04271(18) 0.18351(13) 0.12882(11) 0.0197(4) Uani 1 1 d . . . . .
H23 H 1.128348 0.190380 0.130942 0.024 Uiso 1 1 calc R U . . .
C11 C 0.81966(16) 0.26546(11) 0.50996(10) 0.0125(3) Uani 1 1 d . . . . .
C1 C 0.52341(16) 0.32247(11) 0.36252(9) 0.0125(3) Uani 1 1 d . . . . .
C13 C 0.83935(17) 0.18058(12) 0.61711(10) 0.0165(4) Uani 1 1 d . . . . .
H13 H 0.876137 0.169098 0.665010 0.020 Uiso 1 1 calc R U . . .
C31 C 0.84791(19) -0.11965(12) 0.39169(12) 0.0226(4) Uani 1 1 d . . . . .
H31A H 0.789953 -0.166147 0.391155 0.027 Uiso 1 1 calc R U . . .
H31B H 0.915167 -0.136746 0.363348 0.027 Uiso 1 1 calc R U . . .
C18 C 0.97501(17) 0.33025(12) 0.43678(10) 0.0164(4) Uani 1 1 d . . . . .
C16 C 0.84658(16) 0.33915(11) 0.46248(10) 0.0124(3) Uani 1 1 d . . . . .
C9 C 0.40577(18) 0.14369(12) 0.27374(10) 0.0186(4) Uani 1 1 d . . . . .
C33 C 0.66337(18) -0.02997(12) 0.38448(11) 0.0191(4) Uani 1 1 d . . . . .
H33A H 0.680072 -0.021986 0.437955 0.023 Uiso 1 1 calc R U . . .
H33B H 0.629492 0.022233 0.363436 0.023 Uiso 1 1 calc R U . . .
C6 C 0.51620(18) 0.40867(12) 0.36397(10) 0.0167(4) Uani 1 1 d . . . . .
H6 H 0.587670 0.440272 0.376260 0.020 Uiso 1 1 calc R U . . .
C5 C 0.40504(19) 0.44813(13) 0.34753(12) 0.0232(4) Uani 1 1 d . . . . .
H5 H 0.400876 0.506493 0.348804 0.028 Uiso 1 1 calc R U . . .
C27 C 0.85722(18) 0.03129(12) 0.36434(11) 0.0190(4) Uani 1 1 d . . . . .
H27A H 0.867833 0.044022 0.417279 0.023 Uiso 1 1 calc R U . . .
H27B H 0.810221 0.076943 0.339530 0.023 Uiso 1 1 calc R U . . .
C2 C 0.41668(17) 0.27820(11) 0.34449(10) 0.0143(4) Uani 1 1 d . . . . .
C19 C 0.74038(16) 0.22511(11) 0.30256(10) 0.0125(3) Uani 1 1 d . . . . .
C17 C 0.83631(17) 0.42062(12) 0.50449(10) 0.0171(4) Uani 1 1 d . . . . .
C7 C 0.43720(16) 0.18503(11) 0.34883(10) 0.0134(4) Uani 1 1 d . . . . .
C4 C 0.30016(19) 0.40240(14) 0.32925(13) 0.0264(5) Uani 1 1 d . . . . .
H4 H 0.224666 0.429740 0.317761 0.032 Uiso 1 1 calc R U . . .
C8 C 0.35914(18) 0.14705(12) 0.40529(11) 0.0188(4) Uani 1 1 d . . . . .
C34 C 0.56782(19) -0.09652(15) 0.37064(12) 0.0272(5) Uani 1 1 d . . . . .
H34A H 0.544342 -0.101369 0.317946 0.041 Uiso 1 1 calc R U . . .
H34B H 0.496278 -0.082137 0.395403 0.041 Uiso 1 1 calc R U . . .
H34C H 0.601019 -0.149097 0.389604 0.041 Uiso 1 1 calc R U . . .
C29 C 0.76149(19) -0.06940(12) 0.27262(11) 0.0204(4) Uani 1 1 d . . . . .
H29A H 0.841213 -0.078301 0.253740 0.024 Uiso 1 1 calc R U . . .
H29B H 0.716511 -0.122133 0.268091 0.024 Uiso 1 1 calc R U . . .
C3 C 0.30478(18) 0.31724(13) 0.32765(12) 0.0220(4) Uani 1 1 d . . . . .
H3 H 0.233036 0.285937 0.315310 0.026 Uiso 1 1 calc R U . . .
C28 C 0.9815(2) 0.02880(15) 0.33656(13) 0.0296(5) Uani 1 1 d . . . . .
H28A H 0.972354 0.019640 0.283593 0.044 Uiso 1 1 calc R U . . .
H28B H 1.029365 -0.016067 0.360704 0.044 Uiso 1 1 calc R U . . .
H28C H 1.023344 0.081226 0.347414 0.044 Uiso 1 1 calc R U . . .
C30 C 0.6917(2) -0.00623(13) 0.22521(11) 0.0250(5) Uani 1 1 d . . . . .
H30A H 0.687258 -0.023534 0.173935 0.038 Uiso 1 1 calc R U . . .
H30B H 0.733237 0.047012 0.230906 0.038 Uiso 1 1 calc R U . . .
H30C H 0.609324 -0.001087 0.239962 0.038 Uiso 1 1 calc R U . . .
C32 C 0.8996(2) -0.10421(15) 0.47012(12) 0.0299(5) Uani 1 1 d . . . . .
H32A H 0.970524 -0.067965 0.470697 0.045 Uiso 1 1 calc R U . . .
H32B H 0.924015 -0.156646 0.493501 0.045 Uiso 1 1 calc R U . . .
H32C H 0.837565 -0.078033 0.496831 0.045 Uiso 1 1 calc R U . . .

loop_
_atom_site_aniso_label
_atom_site_aniso_U_11
_atom_site_aniso_U_22
_atom_site_aniso_U_33
_atom_site_aniso_U_23
_atom_site_aniso_U_13
_atom_site_aniso_U_12
Si1 0.0104(2) 0.0099(2) 0.0090(2) 0.00006(17) 0.00075(17) -0.00056(18)
F5 0.0187(6) 0.0244(6) 0.0232(6) -0.0043(5) 0.0051(5) 0.0037(5)
F3 0.0319(7) 0.0133(5) 0.0253(6) -0.0006(5) 0.0045(5) -0.0046(5)
F2 0.0233(6) 0.0233(6) 0.0351(7) -0.0120(5) 0.0147(5) -0.0040(5)
F4 0.0200(6) 0.0283(7) 0.0335(7) 0.0120(5) 0.0120(5) -0.0001(5)
F11 0.0307(7) 0.0204(6) 0.0227(6) -0.0074(5) -0.0043(5) -0.0013(5)
F12 0.0203(6) 0.0367(7) 0.0240(6) -0.0055(5) -0.0124(5) 0.0024(5)
F10 0.0289(7) 0.0378(7) 0.0117(5) -0.0002(5) 0.0022(5) -0.0023(6)
F7 0.0350(7) 0.0285(7) 0.0165(6) -0.0030(5) 0.0103(5) -0.0074(6)
F6 0.0123(5) 0.0394(7) 0.0244(6) -0.0001(5) -0.0024(5) -0.0041(5)
F8 0.0367(7) 0.0186(6) 0.0273(7) 0.0047(5) 0.0067(5) -0.0083(5)
F1 0.0327(7) 0.0235(6) 0.0200(6) -0.0076(5) -0.0055(5) -0.0078(5)
O2 0.0113(6) 0.0118(6) 0.0137(6) 0.0015(5) -0.0029(5) -0.0014(5)
F9 0.0154(6) 0.0497(9) 0.0354(7) 0.0075(6) 0.0032(5) -0.0121(6)
O1 0.0120(6) 0.0128(6) 0.0122(6) -0.0001(5) -0.0010(5) -0.0027(5)
N4 0.0145(8) 0.0118(7) 0.0183(8) -0.0005(6) 0.0037(6) -0.0004(6)
C21 0.0166(9) 0.0103(8) 0.0137(8) 0.0020(7) 0.0026(7) 0.0014(7)
C22 0.0179(9) 0.0196(9) 0.0137(9) 0.0013(7) -0.0009(7) -0.0003(8)
C20 0.0143(8) 0.0107(8) 0.0144(8) 0.0018(7) -0.0003(7) -0.0010(7)
C26 0.0143(9) 0.0185(9) 0.0153(9) 0.0017(7) 0.0015(7) -0.0005(7)
C15 0.0132(8) 0.0137(8) 0.0134(8) -0.0014(7) 0.0014(7) 0.0000(7)
C25 0.0222(10) 0.0233(10) 0.0126(9) -0.0006(8) 0.0003(7) 0.0009(8)
C14 0.0165(9) 0.0169(9) 0.0154(9) 0.0036(7) 0.0042(7) 0.0010(7)
C10 0.0105(8) 0.0129(8) 0.0100(8) 0.0000(7) 0.0018(6) 0.0016(7)
C12 0.0139(9) 0.0201(9) 0.0139(9) -0.0031(7) 0.0008(7) -0.0023(7)
C24 0.0228(10) 0.0244(10) 0.0145(9) 0.0038(8) 0.0098(8) 0.0060(8)
C23 0.0140(9) 0.0239(10) 0.0220(10) 0.0049(8) 0.0046(8) 0.0018(8)
C11 0.0116(8) 0.0135(8) 0.0129(8) -0.0012(7) 0.0035(7) -0.0003(7)
C1 0.0127(8) 0.0148(8) 0.0104(8) 0.0004(7) 0.0034(6) 0.0001(7)
C13 0.0138(9) 0.0247(10) 0.0109(8) 0.0019(7) 0.0010(7) 0.0041(8)
C31 0.0202(10) 0.0121(9) 0.0362(12) 0.0055(8) 0.0059(9) 0.0033(8)
C18 0.0152(9) 0.0188(9) 0.0153(9) 0.0026(7) 0.0025(7) -0.0011(7)
C16 0.0107(8) 0.0135(8) 0.0127(8) -0.0009(7) 0.0007(7) -0.0022(7)
C9 0.0171(9) 0.0214(10) 0.0161(9) 0.0002(8) -0.0038(7) -0.0003(8)
C33 0.0179(9) 0.0214(10) 0.0191(9) 0.0000(8) 0.0068(8) 0.0055(8)
C6 0.0180(9) 0.0159(9) 0.0170(9) 0.0003(7) 0.0061(7) 0.0002(7)
C5 0.0260(11) 0.0168(10) 0.0277(11) 0.0012(8) 0.0069(9) 0.0059(8)
C27 0.0234(10) 0.0127(9) 0.0199(10) 0.0006(7) -0.0031(8) -0.0039(8)
C2 0.0158(9) 0.0159(9) 0.0114(8) 0.0017(7) 0.0028(7) 0.0000(7)
C19 0.0131(8) 0.0113(8) 0.0127(8) -0.0003(7) 0.0002(7) -0.0016(7)
C17 0.0174(9) 0.0169(9) 0.0175(9) -0.0023(7) 0.0040(7) -0.0052(7)
C7 0.0111(8) 0.0151(9) 0.0134(8) 0.0000(7) -0.0012(7) -0.0034(7)
C4 0.0166(10) 0.0270(11) 0.0356(12) 0.0030(9) 0.0027(9) 0.0092(8)
C8 0.0176(9) 0.0204(10) 0.0184(9) 0.0003(8) 0.0013(7) -0.0058(8)
C34 0.0184(10) 0.0339(12) 0.0300(12) 0.0048(10) 0.0065(9) -0.0033(9)
C29 0.0227(10) 0.0196(10) 0.0197(10) -0.0079(8) 0.0066(8) -0.0031(8)
C3 0.0138(9) 0.0242(10) 0.0279(11) 0.0016(9) 0.0017(8) 0.0002(8)
C28 0.0257(11) 0.0302(12) 0.0324(12) 0.0090(10) 0.0008(9) -0.0100(9)
C30 0.0361(12) 0.0236(10) 0.0149(9) -0.0025(8) 0.0002(9) -0.0070(9)
C32 0.0288(12) 0.0316(12) 0.0299(12) 0.0141(10) 0.0058(9) 0.0089(10)

loop_
_atom_type_symbol
_atom_type_description
_atom_type_scat_dispersion_real
_atom_type_scat_dispersion_imag
_atom_type_scat_source
C C 0.0033 0.0016 'International Tables Vol C Tables 4.2.6.8 and 6.1.1.4'
H H 0.0000 0.0000 'International Tables Vol C Tables 4.2.6.8 and 6.1.1.4'
F F 0.0171 0.0103 'International Tables Vol C Tables 4.2.6.8 and 6.1.1.4'
N N 0.0061 0.0033 'International Tables Vol C Tables 4.2.6.8 and 6.1.1.4'
O O 0.0106 0.0060 'International Tables Vol C Tables 4.2.6.8 and 6.1.1.4'
Si Si 0.0817 0.0704 'International Tables Vol C Tables 4.2.6.8 and 6.1.1.4'

loop_
_geom_angle_atom_site_label_1
_geom_angle_atom_site_label_2
_geom_angle_atom_site_label_3
_geom_angle
_geom_angle_site_symmetry_1
_geom_angle_site_symmetry_3
_geom_angle_publ_flag
O2 Si1 C10 91.48(7) . . ?
O2 Si1 C1 85.93(7) . . ?
O2 Si1 C19 92.57(7) . . ?
O1 Si1 O2 175.97(6) . . ?
O1 Si1 C10 85.92(7) . . ?
O1 Si1 C1 93.19(7) . . ?
O1 Si1 C19 91.38(7) . . ?
C1 Si1 C10 127.33(8) . . ?
C19 Si1 C10 117.90(8) . . ?
C19 Si1 C1 114.77(8) . . ?
C7 O2 Si1 118.02(11) . . ?
C16 O1 Si1 118.28(11) . . ?
C31 N4 C33 110.59(15) . . ?
C31 N4 C29 106.66(15) . . ?
C27 N4 C31 111.66(15) . . ?
C27 N4 C33 106.03(14) . . ?
C27 N4 C29 111.28(15) . . ?
C29 N4 C33 110.69(15) . . ?
C22 C21 C20 120.65(17) . . ?
C22 C21 C26 119.08(17) . . ?
C26 C21 C20 120.26(17) . . ?
C21 C22 H22 119.9 . . ?
C23 C22 C21 120.29(18) . . ?
C23 C22 H22 119.9 . . ?
C19 C20 C21 179.7(2) . . ?
C21 C26 H26 119.9 . . ?
C25 C26 C21 120.22(18) . . ?
C25 C26 H26 119.9 . . ?
C14 C15 H15 119.5 . . ?
C14 C15 C10 121.05(17) . . ?
C10 C15 H15 119.5 . . ?
C26 C25 H25 119.9 . . ?
C26 C25 C24 120.14(18) . . ?
C24 C25 H25 119.9 . . ?
C15 C14 H14 120.1 . . ?
C13 C14 C15 119.86(17) . . ?
C13 C14 H14 120.1 . . ?
C15 C10 Si1 129.13(14) . . ?
C11 C10 Si1 113.12(13) . . ?
C11 C10 C15 117.72(16) . . ?
C11 C12 H12 120.5 . . ?
C13 C12 H12 120.5 . . ?
C13 C12 C11 119.04(17) . . ?
C25 C24 H24 119.9 . . ?
C25 C24 C23 120.24(18) . . ?
C23 C24 H24 119.9 . . ?
C22 C23 C24 120.04(18) . . ?
C22 C23 H23 120.0 . . ?
C24 C23 H23 120.0 . . ?
C10 C11 C16 112.36(15) . . ?
C12 C11 C10 121.98(17) . . ?
C12 C11 C16 125.64(16) . . ?
C6 C1 Si1 128.34(14) . . ?
C2 C1 Si1 113.50(13) . . ?
C2 C1 C6 118.15(17) . . ?
C14 C13 H13 119.8 . . ?
C12 C13 C14 120.33(17) . . ?
C12 C13 H13 119.8 . . ?
N4 C31 H31A 108.4 . . ?
N4 C31 H31B 108.4 . . ?
H31A C31 H31B 107.5 . . ?
C32 C31 N4 115.31(17) . . ?
C32 C31 H31A 108.4 . . ?
C32 C31 H31B 108.4 . . ?
F5 C18 F6 106.46(15) . . ?
F5 C18 C16 110.17(15) . . ?
F4 C18 F5 106.85(15) . . ?
F4 C18 F6 106.98(15) . . ?
F4 C18 C16 112.98(15) . . ?
F6 C18 C16 113.00(15) . . ?
O1 C16 C11 109.54(14) . . ?
O1 C16 C18 108.56(14) . . ?
O1 C16 C17 107.43(15) . . ?
C11 C16 C18 109.81(15) . . ?
C11 C16 C17 110.98(14) . . ?
C17 C16 C18 110.45(15) . . ?
F11 C9 C7 112.06(15) . . ?
F12 C9 F11 106.39(16) . . ?
F12 C9 C7 113.72(16) . . ?
F10 C9 F11 107.04(16) . . ?
F10 C9 F12 107.40(15) . . ?
F10 C9 C7 109.90(15) . . ?
N4 C33 H33A 108.5 . . ?
N4 C33 H33B 108.5 . . ?
H33A C33 H33B 107.5 . . ?
C34 C33 N4 115.24(16) . . ?
C34 C33 H33A 108.5 . . ?
C34 C33 H33B 108.5 . . ?
C1 C6 H6 119.8 . . ?
C5 C6 C1 120.42(18) . . ?
C5 C6 H6 119.8 . . ?
C6 C5 H5 119.9 . . ?
C4 C5 C6 120.16(19) . . ?
C4 C5 H5 119.9 . . ?
N4 C27 H27A 108.4 . . ?
N4 C27 H27B 108.4 . . ?
N4 C27 C28 115.35(17) . . ?
H27A C27 H27B 107.5 . . ?
C28 C27 H27A 108.4 . . ?
C28 C27 H27B 108.4 . . ?
C1 C2 C7 112.39(16) . . ?
C1 C2 C3 121.85(18) . . ?
C3 C2 C7 125.71(17) . . ?
C20 C19 Si1 177.18(16) . . ?
F3 C17 F2 106.86(16) . . ?
F3 C17 F1 106.89(15) . . ?
F3 C17 C16 112.55(15) . . ?
F2 C17 F1 106.78(15) . . ?
F2 C17 C16 109.76(15) . . ?
F1 C17 C16 113.61(16) . . ?
O2 C7 C9 108.24(15) . . ?
O2 C7 C2 109.88(14) . . ?
O2 C7 C8 107.63(15) . . ?
C9 C7 C8 109.68(15) . . ?
C2 C7 C9 111.43(15) . . ?
C2 C7 C8 109.89(15) . . ?
C5 C4 H4 119.7 . . ?
C3 C4 C5 120.53(19) . . ?
C3 C4 H4 119.7 . . ?
F7 C8 F8 106.22(16) . . ?
F7 C8 F9 107.46(16) . . ?
F7 C8 C7 110.84(15) . . ?
F8 C8 C7 112.59(16) . . ?
F9 C8 F8 106.53(16) . . ?
F9 C8 C7 112.82(16) . . ?
C33 C34 H34A 109.5 . . ?
C33 C34 H34B 109.5 . . ?
C33 C34 H34C 109.5 . . ?
H34A C34 H34B 109.5 . . ?
H34A C34 H34C 109.5 . . ?
H34B C34 H34C 109.5 . . ?
N4 C29 H29A 108.6 . . ?
N4 C29 H29B 108.6 . . ?
H29A C29 H29B 107.5 . . ?
C30 C29 N4 114.86(16) . . ?
C30 C29 H29A 108.6 . . ?
C30 C29 H29B 108.6 . . ?
C2 C3 H3 120.6 . . ?
C4 C3 C2 118.87(19) . . ?
C4 C3 H3 120.6 . . ?
C27 C28 H28A 109.5 . . ?
C27 C28 H28B 109.5 . . ?
C27 C28 H28C 109.5 . . ?
H28A C28 H28B 109.5 . . ?
H28A C28 H28C 109.5 . . ?
H28B C28 H28C 109.5 . . ?
C29 C30 H30A 109.5 . . ?
C29 C30 H30B 109.5 . . ?
C29 C30 H30C 109.5 . . ?
H30A C30 H30B 109.5 . . ?
H30A C30 H30C 109.5 . . ?
H30B C30 H30C 109.5 . . ?
C31 C32 H32A 109.5 . . ?
C31 C32 H32B 109.5 . . ?
C31 C32 H32C 109.5 . . ?
H32A C32 H32B 109.5 . . ?
H32A C32 H32C 109.5 . . ?
H32B C32 H32C 109.5 . . ?

loop_
_geom_bond_atom_site_label_1
_geom_bond_atom_site_label_2
_geom_bond_distance
_geom_bond_site_symmetry_2
_geom_bond_publ_flag
Si1 O2 1.8202(13) . ?
Si1 O1 1.8070(13) . ?
Si1 C10 1.8967(18) . ?
Si1 C1 1.8924(19) . ?
Si1 C19 1.8635(18) . ?
F5 C18 1.340(2) . ?
F3 C17 1.333(2) . ?
F2 C17 1.339(2) . ?
F4 C18 1.333(2) . ?
F11 C9 1.346(2) . ?
F12 C9 1.340(2) . ?
F10 C9 1.331(2) . ?
F7 C8 1.331(2) . ?
F6 C18 1.342(2) . ?
F8 C8 1.344(2) . ?
F1 C17 1.341(2) . ?
O2 C7 1.376(2) . ?
F9 C8 1.341(2) . ?
O1 C16 1.377(2) . ?
N4 C31 1.518(2) . ?
N4 C33 1.522(2) . ?
N4 C27 1.514(2) . ?
N4 C29 1.522(2) . ?
C21 C22 1.402(3) . ?
C21 C20 1.444(3) . ?
C21 C26 1.402(3) . ?
C22 H22 0.9500 . ?
C22 C23 1.387(3) . ?
C20 C19 1.206(3) . ?
C26 H26 0.9500 . ?
C26 C25 1.386(3) . ?
C15 H15 0.9500 . ?
C15 C14 1.392(3) . ?
C15 C10 1.399(2) . ?
C25 H25 0.9500 . ?
C25 C24 1.388(3) . ?
C14 H14 0.9500 . ?
C14 C13 1.391(3) . ?
C10 C11 1.396(2) . ?
C12 H12 0.9500 . ?
C12 C11 1.393(3) . ?
C12 C13 1.387(3) . ?
C24 H24 0.9500 . ?
C24 C23 1.388(3) . ?
C23 H23 0.9500 . ?
C11 C16 1.529(2) . ?
C1 C6 1.404(3) . ?
C1 C2 1.393(3) . ?
C13 H13 0.9500 . ?
C31 H31A 0.9900 . ?
C31 H31B 0.9900 . ?
C31 C32 1.516(3) . ?
C18 C16 1.548(3) . ?
C16 C17 1.543(3) . ?
C9 C7 1.542(3) . ?
C33 H33A 0.9900 . ?
C33 H33B 0.9900 . ?
C33 C34 1.515(3) . ?
C6 H6 0.9500 . ?
C6 C5 1.392(3) . ?
C5 H5 0.9500 . ?
C5 C4 1.389(3) . ?
C27 H27A 0.9900 . ?
C27 H27B 0.9900 . ?
C27 C28 1.514(3) . ?
C2 C7 1.532(3) . ?
C2 C3 1.397(3) . ?
C7 C8 1.544(3) . ?
C4 H4 0.9500 . ?
C4 C3 1.385(3) . ?
C34 H34A 0.9800 . ?
C34 H34B 0.9800 . ?
C34 H34C 0.9800 . ?
C29 H29A 0.9900 . ?
C29 H29B 0.9900 . ?
C29 C30 1.507(3) . ?
C3 H3 0.9500 . ?
C28 H28A 0.9800 . ?
C28 H28B 0.9800 . ?
C28 H28C 0.9800 . ?
C30 H30A 0.9800 . ?
C30 H30B 0.9800 . ?
C30 H30C 0.9800 . ?
C32 H32A 0.9800 . ?
C32 H32B 0.9800 . ?
C32 H32C 0.9800 . ?

loop_
_geom_torsion_atom_site_label_1
_geom_torsion_atom_site_label_2
_geom_torsion_atom_site_label_3
_geom_torsion_atom_site_label_4
_geom_torsion
_geom_torsion_site_symmetry_1
_geom_torsion_site_symmetry_2
_geom_torsion_site_symmetry_3
_geom_torsion_site_symmetry_4
_geom_torsion_publ_flag
Si1 O2 C7 C9 116.86(14) . . . . ?
Si1 O2 C7 C2 -5.03(18) . . . . ?
Si1 O2 C7 C8 -124.66(13) . . . . ?
Si1 O1 C16 C11 -9.85(18) . . . . ?
Si1 O1 C16 C18 110.06(14) . . . . ?
Si1 O1 C16 C17 -130.49(12) . . . . ?
Si1 C10 C11 C12 177.80(14) . . . . ?
Si1 C10 C11 C16 -0.80(19) . . . . ?
Si1 C1 C6 C5 -179.16(15) . . . . ?
Si1 C1 C2 C7 1.98(19) . . . . ?
Si1 C1 C2 C3 179.54(15) . . . . ?
F5 C18 C16 O1 -63.77(18) . . . . ?
F5 C18 C16 C11 55.97(19) . . . . ?
F5 C18 C16 C17 178.69(14) . . . . ?
F4 C18 C16 O1 55.6(2) . . . . ?
F4 C18 C16 C11 175.39(15) . . . . ?
F4 C18 C16 C17 -61.9(2) . . . . ?
F11 C9 C7 O2 64.0(2) . . . . ?
F11 C9 C7 C2 -175.05(15) . . . . ?
F11 C9 C7 C8 -53.1(2) . . . . ?
F12 C9 C7 O2 -175.28(15) . . . . ?
F12 C9 C7 C2 -54.3(2) . . . . ?
F12 C9 C7 C8 67.6(2) . . . . ?
F10 C9 C7 O2 -54.9(2) . . . . ?
F10 C9 C7 C2 66.1(2) . . . . ?
F10 C9 C7 C8 -172.02(15) . . . . ?
F6 C18 C16 O1 177.29(15) . . . . ?
F6 C18 C16 C11 -63.0(2) . . . . ?
F6 C18 C16 C17 59.8(2) . . . . ?
O2 Si1 C10 C15 -2.62(17) . . . . ?
O2 Si1 C10 C11 179.49(13) . . . . ?
O2 Si1 C1 C6 175.20(17) . . . . ?
O2 Si1 C1 C2 -3.80(13) . . . . ?
O2 C7 C8 F7 70.2(2) . . . . ?
O2 C7 C8 F8 -48.6(2) . . . . ?
O2 C7 C8 F9 -169.24(15) . . . . ?
O1 Si1 C10 C15 174.30(17) . . . . ?
O1 Si1 C10 C11 -3.59(13) . . . . ?
O1 Si1 C1 C6 -0.86(17) . . . . ?
O1 Si1 C1 C2 -179.86(13) . . . . ?
O1 C16 C17 F3 -55.94(19) . . . . ?
O1 C16 C17 F2 62.93(19) . . . . ?
O1 C16 C17 F1 -177.60(14) . . . . ?
C21 C22 C23 C24 -0.7(3) . . . . ?
C21 C26 C25 C24 -0.2(3) . . . . ?
C22 C21 C26 C25 -0.2(3) . . . . ?
C20 C21 C22 C23 -178.33(18) . . . . ?
C20 C21 C26 C25 178.80(18) . . . . ?
C26 C21 C22 C23 0.7(3) . . . . ?
C26 C25 C24 C23 0.2(3) . . . . ?
C15 C14 C13 C12 -1.3(3) . . . . ?
C15 C10 C11 C12 -0.4(3) . . . . ?
C15 C10 C11 C16 -178.95(15) . . . . ?
C25 C24 C23 C22 0.2(3) . . . . ?
C14 C15 C10 Si1 -177.35(14) . . . . ?
C14 C15 C10 C11 0.5(3) . . . . ?
C10 Si1 O2 C7 132.46(13) . . . . ?
C10 Si1 O1 C16 7.98(13) . . . . ?
C10 Si1 C1 C6 86.44(19) . . . . ?
C10 Si1 C1 C2 -92.55(15) . . . . ?
C10 C15 C14 C13 0.3(3) . . . . ?
C10 C11 C16 O1 6.4(2) . . . . ?
C10 C11 C16 C18 -112.70(17) . . . . ?
C10 C11 C16 C17 124.90(16) . . . . ?
C12 C11 C16 O1 -172.10(17) . . . . ?
C12 C11 C16 C18 68.8(2) . . . . ?
C12 C11 C16 C17 -53.6(2) . . . . ?
C11 C12 C13 C14 1.4(3) . . . . ?
C11 C16 C17 F3 -175.67(15) . . . . ?
C11 C16 C17 F2 -56.8(2) . . . . ?
C11 C16 C17 F1 62.67(19) . . . . ?
C1 Si1 O2 C7 5.14(13) . . . . ?
C1 Si1 O1 C16 135.20(13) . . . . ?
C1 Si1 C10 C15 83.39(19) . . . . ?
C1 Si1 C10 C11 -94.50(15) . . . . ?
C1 C6 C5 C4 -0.2(3) . . . . ?
C1 C2 C7 O2 1.8(2) . . . . ?
C1 C2 C7 C9 -118.22(17) . . . . ?
C1 C2 C7 C8 120.00(17) . . . . ?
C1 C2 C3 C4 -0.2(3) . . . . ?
C13 C12 C11 C10 -0.6(3) . . . . ?
C13 C12 C11 C16 177.85(17) . . . . ?
C31 N4 C33 C34 -66.3(2) . . . . ?
C31 N4 C27 C28 59.8(2) . . . . ?
C31 N4 C29 C30 176.94(17) . . . . ?
C18 C16 C17 F3 62.3(2) . . . . ?
C18 C16 C17 F2 -178.83(15) . . . . ?
C18 C16 C17 F1 -59.4(2) . . . . ?
C9 C7 C8 F7 -172.24(16) . . . . ?
C9 C7 C8 F8 68.9(2) . . . . ?
C9 C7 C8 F9 -51.7(2) . . . . ?
C33 N4 C31 C32 -70.6(2) . . . . ?
C33 N4 C27 C28 -179.63(17) . . . . ?
C33 N4 C29 C30 56.6(2) . . . . ?
C6 C1 C2 C7 -177.13(16) . . . . ?
C6 C1 C2 C3 0.4(3) . . . . ?
C6 C5 C4 C3 0.4(3) . . . . ?
C5 C4 C3 C2 -0.2(3) . . . . ?
C27 N4 C31 C32 47.2(2) . . . . ?
C27 N4 C33 C34 172.52(17) . . . . ?
C27 N4 C29 C30 -61.1(2) . . . . ?
C2 C1 C6 C5 -0.2(3) . . . . ?
C2 C7 C8 F7 -49.4(2) . . . . ?
C2 C7 C8 F8 -168.24(15) . . . . ?
C2 C7 C8 F9 71.1(2) . . . . ?
C19 Si1 O2 C7 -109.52(13) . . . . ?
C19 Si1 O1 C16 -109.89(13) . . . . ?
C19 Si1 C10 C15 -96.31(17) . . . . ?
C19 Si1 C10 C11 85.81(15) . . . . ?
C19 Si1 C1 C6 -93.85(18) . . . . ?
C19 Si1 C1 C2 87.15(15) . . . . ?
C7 C2 C3 C4 176.99(19) . . . . ?
C29 N4 C31 C32 168.96(17) . . . . ?
C29 N4 C33 C34 51.7(2) . . . . ?
C29 N4 C27 C28 -59.2(2) . . . . ?
C3 C2 C7 O2 -175.70(17) . . . . ?
C3 C2 C7 C9 64.3(2) . . . . ?
C3 C2 C7 C8 -57.5(2) . . . . ?
